data_2012666
loop_
_publ_author_name
'Schultz, Madeleine'
'Straub, Bernd'
'Hofmann, Peter'

_publ_section_title
;[<i>P</i>,<i>P</i>-Di-<i>tert</i>-butyl-<i>N</i>-trimethylsilyl-<i>P</i>-(trimethylsilylamino)phosphine
 imidato-\k^2^<i>N</i>,<i>N</i>']bis(pyridine-\k<i>N</i>)lithium(I)
;
_journal_issue 4
_journal_name_full 'Acta Crystallographica Section C'
_journal_page_first m256
_journal_page_last m257
_journal_paper_doi 10.1107/S0108270102002706
_journal_volume 58
_journal_year 2002
_chemical_formula_iupac '[Li (C14 H36 N2 P Si2) (C5 H5 N)2]'
_chemical_formula_moiety 'C24 H46 Li N4 P Si2'
_chemical_formula_sum 'C24 H46 Li N4 P Si2'
_chemical_formula_weight 484.74
_chemical_name_systematic
;
[P,P-Di-tert-butyl-N-trimethylsilyl-P-(trimethylsilylamino)phosphine
imidato-\k^2^N,N']bis(pyridine-\kN)lithium(I)
;
_space_group_IT_number 15
_symmetry_cell_setting monoclinic
_symmetry_space_group_name_Hall '-C 2yc'
_symmetry_space_group_name_H-M 'C 1 2/c 1'
_atom_sites_solution_hydrogens geom
_atom_sites_solution_primary direct
_atom_sites_solution_secondary difmap
_cell_angle_alpha 90
_cell_angle_beta 92.3020(10)
_cell_angle_gamma 90
_cell_formula_units_Z 4
_cell_length_a 8.8980(2)
_cell_length_b 19.3848(5)
_cell_length_c 17.5894(3)
_cell_measurement_reflns_used 3164
_cell_measurement_temperature 200(2)
_cell_measurement_theta_max 24.1
_cell_measurement_theta_min 2.10
_cell_volume 3031.48(12)
_computing_cell_refinement 'SAINT (Bruker, 1997)'
_computing_data_collection 'SMART (Bruker, 1999)'
_computing_data_reduction SAINT
_computing_molecular_graphics 'SHELXTL (Sheldrick, 1997)'
_computing_publication_material SHELXTL
_computing_structure_refinement 'SHELXL97 (Sheldrick, 1997)'
_computing_structure_solution 'SHELXS97 (Sheldrick, 1997)'
_diffrn_ambient_temperature 200(2)
_diffrn_measured_fraction_theta_full 0.998
_diffrn_measured_fraction_theta_max 0.998
_diffrn_measurement_device_type 'Bruker SMART CCD area-detector Query'
_diffrn_measurement_method '\f and \w scans'
_diffrn_radiation_monochromator graphite
_diffrn_radiation_source 'fine-focus sealed tube'
_diffrn_radiation_type MoK\a
_diffrn_radiation_wavelength 0.71073
_diffrn_reflns_av_R_equivalents 0.075
_diffrn_reflns_av_sigmaI/netI 0.050
_diffrn_reflns_limit_h_max 10
_diffrn_reflns_limit_h_min -10
_diffrn_reflns_limit_k_max 22
_diffrn_reflns_limit_k_min -22
_diffrn_reflns_limit_l_max 20
_diffrn_reflns_limit_l_min -20
_diffrn_reflns_number 11861
_diffrn_reflns_theta_full 24.11
_diffrn_reflns_theta_max 24.11
_diffrn_reflns_theta_min 2.10
_diffrn_standards_decay_% 'not measured'
_exptl_absorpt_coefficient_mu 0.187
_exptl_absorpt_correction_T_max 0.97
_exptl_absorpt_correction_T_min 0.56
_exptl_absorpt_correction_type multi-scan
_exptl_absorpt_process_details '(SADABS; Sheldrick 1996)'
_exptl_crystal_colour colourless
_exptl_crystal_density_diffrn 1.062
_exptl_crystal_density_meas ?
_exptl_crystal_density_method 'not measured'
_exptl_crystal_description needle-like
_exptl_crystal_F_000 1056
_exptl_crystal_size_max 0.83
_exptl_crystal_size_mid 0.29
_exptl_crystal_size_min 0.12
_refine_diff_density_max 0.42
_refine_diff_density_min -0.34
_refine_ls_extinction_method none
_refine_ls_goodness_of_fit_ref 1.052
_refine_ls_hydrogen_treatment constr
_refine_ls_matrix_type full
_refine_ls_number_parameters 152
_refine_ls_number_reflns 2410
_refine_ls_number_restraints 0
_refine_ls_restrained_S_all 1.052
_refine_ls_R_factor_all 0.088
_refine_ls_R_factor_gt 0.053
_refine_ls_shift/su_max 0.029
_refine_ls_shift/su_mean 0.006
_refine_ls_structure_factor_coef Fsqd
_refine_ls_weighting_details 'calc w = 1/[\s^2^(Fo^2^)+(0.0764P)^2^+1.4419P] where P=(Fo^2^+2Fc^2^)/3'
_refine_ls_weighting_scheme calc
_refine_ls_wR_factor_gt 0.125
_refine_ls_wR_factor_ref 0.144
_reflns_number_gt 1674
_reflns_number_total 2410
_reflns_threshold_expression I>2\s(I)
_cod_data_source_file tr1011.cif
_cod_data_source_block I
_cod_depositor_comments
;
The following automatic conversions were performed:
'_symmetry_cell_setting' value 'Monoclinic' changed to 'monoclinic'
according to '/home/saulius/struct/CIF-dictionaries/cif_core.dic'
dictionary named 'cif_core.dic' version 2.4.1 from 2010-06-29.

Automatic conversion script
Id: cif_fix_enum 1527 2010-12-29 10:47:43Z saulius 

The following automatic conversions were performed:

'_symmetry_cell_setting' value 'Monoclinic' changed to 'monoclinic'
according to /home/saulius/struct/CIF-dictionaries/cif_core.dic
dictionary named 'cif_core.dic' version 2.4.1 from 2010-06-29.

Automatic conversion script
Id: cif_fix_values 1715 2011-07-08 13:25:40Z adriana 

The following automatic conversions were performed:

'_exptl_crystal_density_meas' value 'not measured' was changed to '?'
- the value is perceived as not measured.

Automatic conversion script
Id: cif_fix_values 3008 2015-01-20 13:52:24Z robertas 
;
_cod_original_sg_symbol_H-M 'C 2/c'
_cod_database_code 2012666
_cod_database_fobs_code 2012666

loop_
_symmetry_equiv_pos_as_xyz
'x, y, z'
'-x, y, -z+1/2'
'x+1/2, y+1/2, z'
'-x+1/2, y+1/2, -z+1/2'
'-x, -y, -z'
'x, -y, z-1/2'
'-x+1/2, -y+1/2, -z'
'x+1/2, -y+1/2, z-1/2'

loop_
_atom_site_label
_atom_site_fract_x
_atom_site_fract_y
_atom_site_fract_z
_atom_site_U_iso_or_equiv
_atom_site_adp_type
_atom_site_calc_flag
_atom_site_refinement_flags
_atom_site_occupancy
_atom_site_disorder_assembly
_atom_site_disorder_group
_atom_site_type_symbol
Li1 0.5000 0.3058(3) 0.2500 0.0360(16) Uani d S 1 . . Li
N1 0.4007(2) 0.38824(11) 0.19516(12) 0.0356(6) Uani d . 1 . . N
N2 0.6009(3) 0.23292(12) 0.17865(14) 0.0456(7) Uani d . 1 . . N
Si1 0.28204(9) 0.37396(5) 0.12070(5) 0.0429(3) Uani d . 1 . . Si
P1 0.5000 0.43581(5) 0.2500 0.0326(3) Uani d S 1 . . P
C1 0.6270(4) 0.49019(16) 0.19230(18) 0.0486(8) Uani d . 1 . . C
C2 0.5443(5) 0.5240(2) 0.1241(2) 0.0811(13) Uani d . 1 . . C
H2A 0.6170 0.5478 0.0929 0.122 Uiso calc R 1 . . H
H2C 0.4711 0.5574 0.1421 0.122 Uiso calc R 1 . . H
H2B 0.4918 0.4885 0.0935 0.122 Uiso calc R 1 . . H
C3 0.7419(4) 0.4403(2) 0.1608(2) 0.0788(13) Uani d . 1 . . C
H3B 0.8064 0.4650 0.1261 0.118 Uiso calc R 1 . . H
H3C 0.6892 0.4029 0.1333 0.118 Uiso calc R 1 . . H
H3A 0.8038 0.4209 0.2029 0.118 Uiso calc R 1 . . H
C4 0.7120(5) 0.5450(2) 0.2390(2) 0.0941(15) Uani d . 1 . . C
H4C 0.7636 0.5233 0.2831 0.141 Uiso calc R 1 . . H
H4A 0.6408 0.5796 0.2565 0.141 Uiso calc R 1 . . H
H4B 0.7861 0.5674 0.2074 0.141 Uiso calc R 1 . . H
C5 0.1425(4) 0.3061(2) 0.1454(2) 0.0752(12) Uani d . 1 . . C
H5A 0.0808 0.3230 0.1863 0.113 Uiso calc R 1 . . H
H5C 0.1960 0.2643 0.1622 0.113 Uiso calc R 1 . . H
H5B 0.0778 0.2956 0.1005 0.113 Uiso calc R 1 . . H
C6 0.1668(4) 0.44924(19) 0.0852(2) 0.0765(12) Uani d . 1 . . C
H6A 0.2338 0.4859 0.0684 0.115 Uiso calc R 1 . . H
H6B 0.1059 0.4666 0.1262 0.115 Uiso calc R 1 . . H
H6C 0.1007 0.4345 0.0423 0.115 Uiso calc R 1 . . H
C7 0.3810(4) 0.33967(17) 0.03652(16) 0.0553(9) Uani d . 1 . . C
H7A 0.4395 0.2987 0.0517 0.083 Uiso calc R 1 . . H
H7B 0.4486 0.3751 0.0176 0.083 Uiso calc R 1 . . H
H7C 0.3066 0.3272 -0.0038 0.083 Uiso calc R 1 . . H
C8 0.5152(4) 0.18181(15) 0.15133(19) 0.0515(9) Uani d . 1 . . C
H8 0.4204 0.1744 0.1729 0.062 Uiso calc R 1 . . H
C9 0.5570(4) 0.13899(17) 0.09324(19) 0.0578(10) Uani d . 1 . . C
H9 0.4924 0.1030 0.0752 0.069 Uiso calc R 1 . . H
C10 0.6932(5) 0.14945(19) 0.06234(19) 0.0654(11) Uani d . 1 . . C
H10 0.7246 0.1212 0.0218 0.078 Uiso calc R 1 . . H
C11 0.7832(4) 0.20072(19) 0.0902(2) 0.0653(11) Uani d . 1 . . C
H11 0.8791 0.2085 0.0699 0.078 Uiso calc R 1 . . H
C12 0.7343(4) 0.24129(17) 0.14827(19) 0.0515(9) Uani d . 1 . . C
H12 0.7985 0.2769 0.1676 0.062 Uiso calc R 1 . . H

loop_
_atom_site_aniso_label
_atom_site_aniso_U_11
_atom_site_aniso_U_22
_atom_site_aniso_U_33
_atom_site_aniso_U_12
_atom_site_aniso_U_13
_atom_site_aniso_U_23
Li1 0.043(4) 0.032(4) 0.034(4) 0.000 0.014(3) 0.000
N1 0.0356(14) 0.0403(14) 0.0313(13) 0.0027(11) 0.0055(11) -0.0014(11)
N2 0.0507(17) 0.0414(15) 0.0458(15) -0.0030(13) 0.0149(13) -0.0055(12)
Si1 0.0403(5) 0.0575(6) 0.0307(5) 0.0015(4) 0.0009(4) -0.0082(4)
P1 0.0374(6) 0.0357(6) 0.0250(6) 0.000 0.0051(4) 0.000
C1 0.055(2) 0.0488(19) 0.0417(18) -0.0135(16) 0.0026(16) 0.0156(15)
C2 0.096(3) 0.088(3) 0.059(3) -0.014(2) 0.002(2) 0.037(2)
C3 0.068(3) 0.094(3) 0.077(3) -0.007(2) 0.044(2) 0.024(2)
C4 0.113(4) 0.092(3) 0.077(3) -0.061(3) -0.005(3) 0.018(2)
C5 0.058(2) 0.111(3) 0.056(2) -0.033(2) 0.0021(19) -0.019(2)
C6 0.071(3) 0.089(3) 0.068(3) 0.025(2) -0.023(2) -0.018(2)
C7 0.075(2) 0.065(2) 0.0253(16) 0.0051(19) 0.0037(16) -0.0056(15)
C8 0.054(2) 0.0434(19) 0.058(2) -0.0029(16) 0.0087(17) -0.0014(17)
C9 0.074(3) 0.050(2) 0.050(2) -0.0079(18) 0.0046(19) -0.0119(17)
C10 0.094(3) 0.061(2) 0.043(2) 0.009(2) 0.017(2) -0.0150(18)
C11 0.066(3) 0.070(3) 0.063(2) -0.001(2) 0.032(2) -0.012(2)
C12 0.053(2) 0.049(2) 0.053(2) -0.0090(16) 0.0161(18) -0.0043(16)

loop_
_atom_type_symbol
_atom_type_description
_atom_type_scat_dispersion_real
_atom_type_scat_dispersion_imag
_atom_type_scat_source
C C 0.0033 0.0016 'International Tables Vol C Tables 4.2.6.8 and 6.1.1.4'
H H 0.0000 0.0000 'International Tables Vol C Tables 4.2.6.8 and 6.1.1.4'
N N 0.0061 0.0033 'International Tables Vol C Tables 4.2.6.8 and 6.1.1.4'
Si Si 0.0817 0.0704 'International Tables Vol C Tables 4.2.6.8 and 6.1.1.4'
P P 0.1023 0.0942 'International Tables Vol C Tables 4.2.6.8 and 6.1.1.4'
Li Li -0.0003 0.0001 'International Tables Vol C Tables 4.2.6.8 and 6.1.1.4'

loop_
_geom_angle_atom_site_label_1
_geom_angle_atom_site_label_2
_geom_angle_atom_site_label_3
_geom_angle_site_symmetry_1
_geom_angle_site_symmetry_3
_geom_angle
N1 Li1 N1 2_655 . 77.5(2)
N1 Li1 N2 2_655 . 128.01(10)
N1 Li1 N2 . . 115.30(9)
N2 Li1 N2 . 2_655 96.1(3)
N2 Li1 P1 . . 131.96(14)
P1 N1 Si1 . . 153.57(15)
P1 N1 Li1 . . 87.00(15)
Si1 N1 Li1 . . 119.12(16)
C8 N2 C12 . . 117.0(3)
C8 N2 Li1 . . 117.5(2)
C12 N2 Li1 . . 124.3(2)
N1 Si1 C5 . . 109.80(15)
N1 Si1 C7 . . 112.05(14)
C5 Si1 C7 . . 105.71(17)
N1 Si1 C6 . . 116.85(14)
C5 Si1 C6 . . 105.38(19)
C7 Si1 C6 . . 106.28(17)
N1 P1 N1 . 2_655 108.52(17)
N1 P1 C1 . 2_655 108.96(13)
N1 P1 C1 . . 109.42(13)
C1 P1 C1 2_655 . 111.5(2)
N1 P1 Li1 . . 54.26(8)
C1 P1 Li1 . . 124.24(11)
C4 C1 C3 . . 108.2(3)
C4 C1 C2 . . 109.6(3)
C3 C1 C2 . . 107.2(3)
C4 C1 P1 . . 113.4(2)
C3 C1 P1 . . 105.5(2)
C2 C1 P1 . . 112.6(2)
C1 C2 H2A . . 109.5
C1 C2 H2C . . 109.5
H2A C2 H2C . . 109.5
C1 C2 H2B . . 109.5
H2A C2 H2B . . 109.5
H2C C2 H2B . . 109.5
C1 C3 H3B . . 109.5
C1 C3 H3C . . 109.5
H3B C3 H3C . . 109.5
C1 C3 H3A . . 109.5
H3B C3 H3A . . 109.5
H3C C3 H3A . . 109.5
C1 C4 H4C . . 109.5
C1 C4 H4A . . 109.5
H4C C4 H4A . . 109.5
C1 C4 H4B . . 109.5
H4C C4 H4B . . 109.5
H4A C4 H4B . . 109.5
Si1 C5 H5A . . 109.5
Si1 C5 H5C . . 109.5
H5A C5 H5C . . 109.5
Si1 C5 H5B . . 109.5
H5A C5 H5B . . 109.5
H5C C5 H5B . . 109.5
Si1 C6 H6A . . 109.5
Si1 C6 H6B . . 109.5
H6A C6 H6B . . 109.5
Si1 C6 H6C . . 109.5
H6A C6 H6C . . 109.5
H6B C6 H6C . . 109.5
Si1 C7 H7A . . 109.5
Si1 C7 H7B . . 109.5
H7A C7 H7B . . 109.5
Si1 C7 H7C . . 109.5
H7A C7 H7C . . 109.5
H7B C7 H7C . . 109.5
N2 C8 C9 . . 123.3(3)
N2 C8 H8 . . 118.3
C9 C8 H8 . . 118.3
C10 C9 C8 . . 118.4(3)
C10 C9 H9 . . 120.8
C8 C9 H9 . . 120.8
C11 C10 C9 . . 119.1(3)
C11 C10 H10 . . 120.4
C9 C10 H10 . . 120.4
C10 C11 C12 . . 119.2(3)
C10 C11 H11 . . 120.4
C12 C11 H11 . . 120.4
N2 C12 C11 . . 122.9(3)
N2 C12 H12 . . 118.6
C11 C12 H12 . . 118.6

loop_
_geom_bond_atom_site_label_1
_geom_bond_atom_site_label_2
_geom_bond_site_symmetry_2
_geom_bond_distance
_geom_bond_publ_flag
Li1 N1 . 2.048(5) ?
Li1 N2 . 2.114(5) ?
Li1 P1 . 2.520(6) ?
N1 P1 . 1.579(2) ?
N1 Si1 . 1.672(2) ?
N2 C8 . 1.328(4) ?
N2 C12 . 1.332(4) ?
Si1 C5 . 1.871(4) ?
Si1 C7 . 1.875(3) ?
Si1 C6 . 1.876(4) ?
P1 C1 . 1.873(3) ?
C1 C4 . 1.525(5) ?
C1 C3 . 1.528(5) ?
C1 C2 . 1.530(4) ?
C2 H2A . 0.9800 ?
C2 H2C . 0.9800 ?
C2 H2B . 0.9800 ?
C3 H3B . 0.9800 ?
C3 H3C . 0.9800 ?
C3 H3A . 0.9800 ?
C4 H4C . 0.9800 ?
C4 H4A . 0.9800 ?
C4 H4B . 0.9800 ?
C5 H5A . 0.9800 ?
C5 H5C . 0.9800 ?
C5 H5B . 0.9800 ?
C6 H6A . 0.9800 ?
C6 H6B . 0.9800 ?
C6 H6C . 0.9800 ?
C7 H7A . 0.9800 ?
C7 H7B . 0.9800 ?
C7 H7C . 0.9800 ?
C8 C9 . 1.379(4) ?
C8 H8 . 0.9500 ?
C9 C10 . 1.363(5) ?
C9 H9 . 0.9500 ?
C10 C11 . 1.356(5) ?
C10 H10 . 0.9500 ?
C11 C12 . 1.373(4) ?
C11 H11 . 0.9500 ?
C12 H12 . 0.9500 ?
